data_4029649
loop_
_publ_author_name
'Alvarez-Fern\'andez, Ana'
'Su\'arez-Rodr\'iguez, Tatiana'
'Su\'arez-Sobrino, Angel L'

_publ_section_title
;
 Nucleophilic Addition/Double Cyclization Cascade Processes between Enynyl
 Fischer Carbene Complexes and Alkynyl Malonates.
;
_journal_issue 14
_journal_name_full 'The Journal of organic chemistry'
_journal_page_first 6419
_journal_page_last 6423
_journal_paper_doi 10.1021/jo500378z
_journal_volume 79
_journal_year 2014
_chemical_formula_moiety C19H24O5
_chemical_formula_sum 'C19 H24 O5'
_chemical_formula_weight 332.38
_chemical_name_systematic
;
 ?
;
_space_group_IT_number 2
_symmetry_cell_setting triclinic
_symmetry_space_group_name_Hall '-P 1'
_symmetry_space_group_name_H-M 'P -1'
_atom_sites_solution_hydrogens geom
_atom_sites_solution_primary direct
_atom_sites_solution_secondary difmap
_audit_creation_method SHELXL-97
_cell_angle_alpha 69.7370(10)
_cell_angle_beta 83.1630(10)
_cell_angle_gamma 80.3050(10)
_cell_formula_units_Z 2
_cell_length_a 7.6900(3)
_cell_length_b 10.0039(5)
_cell_length_c 11.5864(8)
_cell_measurement_reflns_used 9888
_cell_measurement_temperature 100(2)
_cell_measurement_theta_max 66.59
_cell_measurement_theta_min 4.08
_cell_volume 822.46(8)
_computing_cell_refinement 'Bruker SAINT'
_computing_data_collection 'Bruker APEX2'
_computing_data_reduction 'Bruker SAINT'
_computing_molecular_graphics 'PLATON (Spek, 2006)'
_computing_publication_material 'SHELXL-97(Sheldrick, 1997)'
_computing_structure_refinement 'SHELXL-97 (Sheldrick, 1997)'
_computing_structure_solution 'SIR-2004 (Altomare, 2004)'
_diffrn_ambient_temperature 100(2)
_diffrn_measured_fraction_theta_full 0.957
_diffrn_measured_fraction_theta_max 0.957
_diffrn_measurement_device_type 'Bruker CCD Smart 6000'
_diffrn_measurement_method '\f and \w scans'
_diffrn_radiation_monochromator 'Incoatec Quazar MX multilayer optics'
_diffrn_radiation_source 'Incoatec I\muS microsource'
_diffrn_radiation_type CuK\a
_diffrn_radiation_wavelength 1.54184
_diffrn_reflns_av_R_equivalents 0.0468
_diffrn_reflns_av_sigmaI/netI 0.0303
_diffrn_reflns_limit_h_max 8
_diffrn_reflns_limit_h_min -9
_diffrn_reflns_limit_k_max 11
_diffrn_reflns_limit_k_min -11
_diffrn_reflns_limit_l_max 12
_diffrn_reflns_limit_l_min -13
_diffrn_reflns_number 15061
_diffrn_reflns_theta_full 66.58
_diffrn_reflns_theta_max 66.58
_diffrn_reflns_theta_min 4.08
_diffrn_standards_number 0
_exptl_absorpt_coefficient_mu 0.789
_exptl_absorpt_correction_T_max 0.9153
_exptl_absorpt_correction_T_min 0.6483
_exptl_absorpt_correction_type multi-scan
_exptl_absorpt_process_details 'SADABS V2012/1 (Bruker AXS Inc.)'
_exptl_crystal_colour colorless
_exptl_crystal_density_diffrn 1.342
_exptl_crystal_density_method 'not measured'
_exptl_crystal_description prism
_exptl_crystal_F_000 356
_exptl_crystal_size_max 0.38
_exptl_crystal_size_mid 0.2
_exptl_crystal_size_min 0.08
_refine_diff_density_max 0.305
_refine_diff_density_min -0.245
_refine_diff_density_rms 0.047
_refine_ls_extinction_method none
_refine_ls_goodness_of_fit_ref 1.079
_refine_ls_hydrogen_treatment noref
_refine_ls_matrix_type full
_refine_ls_number_parameters 217
_refine_ls_number_reflns 2776
_refine_ls_number_restraints 0
_refine_ls_restrained_S_all 1.079
_refine_ls_R_factor_all 0.0409
_refine_ls_R_factor_gt 0.0400
_refine_ls_shift/su_max 0.000
_refine_ls_shift/su_mean 0.000
_refine_ls_structure_factor_coef Fsqd
_refine_ls_weighting_details 'calc w=1/[\s^2^(Fo^2^)+(0.0449P)^2^+0.5244P] where P=(Fo^2^+2Fc^2^)/3'
_refine_ls_weighting_scheme calc
_refine_ls_wR_factor_gt 0.1061
_refine_ls_wR_factor_ref 0.1068
_reflns_number_gt 2687
_reflns_number_total 2776
_reflns_threshold_expression >2\s(I)
_cod_data_source_file jo500378z_si_002.cif
_cod_data_source_block 5c
_cod_depositor_comments
;
The following automatic conversions were performed:

'_symmetry_cell_setting' value 'Triclinic' changed to 'triclinic'
according to
/usr/data/users/saulius/crontab/automatic-downloads/rss-feeds/ACS/lib/dictionaries/cif_core.dic
dictionary named 'cif_core.dic' version 2.4.2 from 2011-04-26.

Automatic conversion script
Id: cif_fix_values 2281 2013-09-26 08:29:07Z andrius 

 Adding full bibliography for 4029647--4029649.cif.
;
_cod_database_code 4029649

loop_
_symmetry_equiv_pos_as_xyz
'x, y, z'
'-x, -y, -z'

loop_
_atom_site_label
_atom_site_type_symbol
_atom_site_fract_x
_atom_site_fract_y
_atom_site_fract_z
_atom_site_U_iso_or_equiv
_atom_site_adp_type
_atom_site_occupancy
_atom_site_symmetry_multiplicity
_atom_site_calc_flag
_atom_site_refinement_flags
O4 O 0.38411(13) 0.27923(11) 0.88875(10) 0.0214(3) Uani 1 1 d .
O1 O 0.30577(15) 0.15473(12) 0.58845(11) 0.0276(3) Uani 1 1 d .
O2 O 0.46492(14) 0.07405(12) 0.75552(11) 0.0271(3) Uani 1 1 d .
O3 O 0.21394(15) 0.10490(12) 0.98381(10) 0.0280(3) Uani 1 1 d .
O5 O 0.29547(15) 0.70248(11) 0.46752(10) 0.0250(3) Uani 1 1 d .
C6 C -0.14443(19) 0.43213(16) 0.74401(14) 0.0181(3) Uani 1 1 d .
C8 C 0.03893(19) 0.63367(15) 0.60912(14) 0.0172(3) Uani 1 1 d .
H8 H -0.0438 0.6290 0.5529 0.021 Uiso 1 1 calc R
C1 C 0.02853(18) 0.49571(15) 0.72412(13) 0.0160(3) Uani 1 1 d .
C4 C 0.01493(19) 0.18129(16) 0.77289(15) 0.0200(3) Uani 1 1 d .
H4A H -0.0113 0.1839 0.6922 0.024 Uiso 1 1 calc R
H4B H 0.0199 0.0825 0.8278 0.024 Uiso 1 1 calc R
C12 C 0.2054(2) 0.60120(17) 0.84686(15) 0.0218(3) Uani 1 1 d .
H12A H 0.2483 0.5657 0.9290 0.026 Uiso 1 1 calc R
H12B H 0.3015 0.5801 0.7908 0.026 Uiso 1 1 calc R
C16 C 0.3280(2) 0.15071(15) 0.69024(15) 0.0211(3) Uani 1 1 d .
C18 C 0.26353(19) 0.19540(16) 0.89185(14) 0.0192(3) Uani 1 1 d .
C5 C -0.1334(2) 0.27429(16) 0.82079(15) 0.0209(3) Uani 1 1 d .
H5A H -0.2451 0.2413 0.8210 0.025 Uiso 1 1 calc R
H5B H -0.1144 0.2627 0.9052 0.025 Uiso 1 1 calc R
C2 C 0.18219(18) 0.39225(15) 0.69280(13) 0.0148(3) Uani 1 1 d .
C14 C 0.28939(19) 0.45720(15) 0.59869(14) 0.0173(3) Uani 1 1 d .
H14 H 0.3921 0.4120 0.5694 0.021 Uiso 1 1 calc R
C3 C 0.19775(19) 0.23170(15) 0.76303(14) 0.0172(3) Uani 1 1 d .
C15 C 0.2219(2) 0.61062(16) 0.54778(14) 0.0183(3) Uani 1 1 d .
C19 C 0.4582(2) 0.25261(19) 1.00455(15) 0.0280(4) Uani 1 1 d .
H19A H 0.5425 0.3175 0.9932 0.042 Uiso 1 1 calc R
H19B H 0.5160 0.1553 1.0336 0.042 Uiso 1 1 calc R
H19C H 0.3654 0.2673 1.0639 0.042 Uiso 1 1 calc R
C9 C -0.0123(2) 0.78256(16) 0.62341(15) 0.0233(4) Uani 1 1 d .
H9A H -0.0406 0.8517 0.5432 0.028 Uiso 1 1 calc R
H9B H -0.1194 0.7802 0.6772 0.028 Uiso 1 1 calc R
C7 C -0.2957(2) 0.50909(18) 0.70150(15) 0.0235(4) Uani 1 1 d .
H7A H -0.3984 0.4662 0.7187 0.028 Uiso 1 1 calc R
H7B H -0.2990 0.6059 0.6545 0.028 Uiso 1 1 calc R
C13 C 0.05292(19) 0.52103(16) 0.84621(13) 0.0179(3) Uani 1 1 d .
H13A H -0.0560 0.5740 0.8682 0.021 Uiso 1 1 calc R
H13B H 0.0687 0.4280 0.9106 0.021 Uiso 1 1 calc R
C17 C 0.5950(2) -0.00596(18) 0.69395(18) 0.0322(4) Uani 1 1 d .
H17A H 0.6877 -0.0573 0.7478 0.048 Uiso 1 1 calc R
H17B H 0.6439 0.0595 0.6200 0.048 Uiso 1 1 calc R
H17C H 0.5394 -0.0730 0.6733 0.048 Uiso 1 1 calc R
C10 C 0.1238(2) 0.83778(17) 0.67397(16) 0.0277(4) Uani 1 1 d .
H10A H 0.2356 0.8286 0.6269 0.033 Uiso 1 1 calc R
H10B H 0.0872 0.9395 0.6601 0.033 Uiso 1 1 calc R
C11 C 0.1545(2) 0.76369(17) 0.80950(16) 0.0267(4) Uani 1 1 d .
H11A H 0.0476 0.7841 0.8576 0.032 Uiso 1 1 calc R
H11B H 0.2475 0.8044 0.8301 0.032 Uiso 1 1 calc R

loop_
_atom_site_aniso_label
_atom_site_aniso_U_11
_atom_site_aniso_U_22
_atom_site_aniso_U_33
_atom_site_aniso_U_23
_atom_site_aniso_U_13
_atom_site_aniso_U_12
O4 0.0193(5) 0.0227(6) 0.0203(6) -0.0030(4) -0.0063(4) -0.0032(4)
O1 0.0288(6) 0.0282(6) 0.0302(7) -0.0165(5) -0.0023(5) -0.0012(5)
O2 0.0226(6) 0.0222(6) 0.0285(6) -0.0036(5) 0.0014(5) 0.0061(5)
O3 0.0260(6) 0.0280(6) 0.0234(6) 0.0013(5) -0.0018(5) -0.0068(5)
O5 0.0289(6) 0.0208(6) 0.0230(6) -0.0043(5) 0.0039(5) -0.0074(5)
C6 0.0165(7) 0.0223(8) 0.0179(8) -0.0098(6) 0.0001(6) -0.0033(6)
C8 0.0185(7) 0.0153(7) 0.0177(8) -0.0047(6) -0.0052(6) -0.0013(6)
C1 0.0146(7) 0.0167(7) 0.0167(8) -0.0055(6) -0.0020(6) -0.0015(6)
C4 0.0185(8) 0.0176(7) 0.0239(8) -0.0058(6) -0.0019(6) -0.0049(6)
C12 0.0218(8) 0.0251(8) 0.0206(8) -0.0089(6) -0.0032(6) -0.0047(6)
C16 0.0193(8) 0.0131(7) 0.0291(9) -0.0045(6) -0.0005(6) -0.0039(6)
C18 0.0144(7) 0.0179(7) 0.0227(8) -0.0050(6) 0.0000(6) 0.0005(6)
C5 0.0157(7) 0.0230(8) 0.0244(8) -0.0071(6) 0.0000(6) -0.0064(6)
C2 0.0137(7) 0.0160(7) 0.0172(7) -0.0074(6) -0.0048(6) -0.0016(5)
C14 0.0154(7) 0.0182(7) 0.0199(8) -0.0081(6) -0.0020(6) -0.0022(6)
C3 0.0149(7) 0.0151(7) 0.0206(8) -0.0052(6) -0.0010(6) -0.0010(6)
C15 0.0206(8) 0.0189(8) 0.0177(8) -0.0071(6) -0.0035(6) -0.0054(6)
C19 0.0252(8) 0.0345(9) 0.0232(9) -0.0062(7) -0.0107(7) -0.0023(7)
C9 0.0276(8) 0.0169(8) 0.0243(8) -0.0064(6) -0.0054(7) 0.0012(6)
C7 0.0167(8) 0.0266(8) 0.0279(9) -0.0096(7) -0.0020(6) -0.0037(6)
C13 0.0180(7) 0.0192(7) 0.0169(8) -0.0070(6) -0.0020(6) -0.0009(6)
C17 0.0269(9) 0.0209(8) 0.0394(11) -0.0061(7) 0.0095(7) 0.0055(7)
C10 0.0378(10) 0.0190(8) 0.0290(9) -0.0104(7) -0.0045(7) -0.0049(7)
C11 0.0301(9) 0.0249(8) 0.0287(9) -0.0112(7) -0.0036(7) -0.0074(7)

loop_
_atom_type_symbol
_atom_type_description
_atom_type_scat_dispersion_real
_atom_type_scat_dispersion_imag
_atom_type_scat_source
C C 0.0181 0.0091 'International Tables Vol C Tables 4.2.6.8 and 6.1.1.4'
H H 0.0000 0.0000 'International Tables Vol C Tables 4.2.6.8 and 6.1.1.4'
O O 0.0492 0.0322 'International Tables Vol C Tables 4.2.6.8 and 6.1.1.4'

loop_
_geom_angle_atom_site_label_1
_geom_angle_atom_site_label_2
_geom_angle_atom_site_label_3
_geom_angle
C18 O4 C19 115.57(12)
C16 O2 C17 115.57(13)
C7 C6 C5 121.64(14)
C7 C6 C1 123.24(14)
C5 C6 C1 115.07(12)
C15 C8 C9 114.48(12)
C15 C8 C1 104.76(11)
C9 C8 C1 119.78(13)
C15 C8 H8 105.6
C9 C8 H8 105.6
C1 C8 H8 105.6
C6 C1 C2 110.10(11)
C6 C1 C8 114.63(12)
C2 C1 C8 101.52(11)
C6 C1 C13 106.38(12)
C2 C1 C13 111.75(11)
C8 C1 C13 112.55(12)
C5 C4 C3 112.54(12)
C5 C4 H4A 109.1
C3 C4 H4A 109.1
C5 C4 H4B 109.1
C3 C4 H4B 109.1
H4A C4 H4B 107.8
C11 C12 C13 113.59(13)
C11 C12 H12A 108.8
C13 C12 H12A 108.8
C11 C12 H12B 108.8
C13 C12 H12B 108.8
H12A C12 H12B 107.7
O1 C16 O2 124.80(14)
O1 C16 C3 123.45(14)
O2 C16 C3 111.73(13)
O3 C18 O4 124.13(14)
O3 C18 C3 125.21(14)
O4 C18 C3 110.66(12)
C6 C5 C4 112.61(13)
C6 C5 H5A 109.1
C4 C5 H5A 109.1
C6 C5 H5B 109.1
C4 C5 H5B 109.1
H5A C5 H5B 107.8
C14 C2 C3 126.03(13)
C14 C2 C1 113.24(13)
C3 C2 C1 120.68(12)
C2 C14 C15 109.97(13)
C2 C14 H14 125.0
C15 C14 H14 125.0
C2 C3 C18 111.41(12)
C2 C3 C16 109.31(12)
C18 C3 C16 109.10(12)
C2 C3 C4 108.94(11)
C18 C3 C4 110.46(12)
C16 C3 C4 107.54(12)
O5 C15 C14 126.61(14)
O5 C15 C8 125.90(13)
C14 C15 C8 107.44(12)
O4 C19 H19A 109.5
O4 C19 H19B 109.5
H19A C19 H19B 109.5
O4 C19 H19C 109.5
H19A C19 H19C 109.5
H19B C19 H19C 109.5
C10 C9 C8 117.03(13)
C10 C9 H9A 108.0
C8 C9 H9A 108.0
C10 C9 H9B 108.0
C8 C9 H9B 108.0
H9A C9 H9B 107.3
C6 C7 H7A 120.0
C6 C7 H7B 120.0
H7A C7 H7B 120.0
C12 C13 C1 117.49(12)
C12 C13 H13A 107.9
C1 C13 H13A 107.9
C12 C13 H13B 107.9
C1 C13 H13B 107.9
H13A C13 H13B 107.2
O2 C17 H17A 109.5
O2 C17 H17B 109.5
H17A C17 H17B 109.5
O2 C17 H17C 109.5
H17A C17 H17C 109.5
H17B C17 H17C 109.5
C11 C10 C9 116.07(14)
C11 C10 H10A 108.3
C9 C10 H10A 108.3
C11 C10 H10B 108.3
C9 C10 H10B 108.3
H10A C10 H10B 107.4
C10 C11 C12 114.41(14)
C10 C11 H11A 108.7
C12 C11 H11A 108.7
C10 C11 H11B 108.7
C12 C11 H11B 108.7
H11A C11 H11B 107.6

loop_
_geom_bond_atom_site_label_1
_geom_bond_atom_site_label_2
_geom_bond_distance
O4 C18 1.3408(18)
O4 C19 1.4418(19)
O1 C16 1.198(2)
O2 C16 1.3358(19)
O2 C17 1.4513(19)
O3 C18 1.2049(19)
O5 C15 1.2197(18)
C6 C7 1.327(2)
C6 C5 1.514(2)
C6 C1 1.529(2)
C8 C15 1.518(2)
C8 C9 1.536(2)
C8 C1 1.557(2)
C8 H8 0.9800
C1 C2 1.5315(19)
C1 C13 1.558(2)
C4 C5 1.525(2)
C4 C3 1.551(2)
C4 H4A 0.9700
C4 H4B 0.9700
C12 C11 1.524(2)
C12 C13 1.530(2)
C12 H12A 0.9700
C12 H12B 0.9700
C16 C3 1.540(2)
C18 C3 1.536(2)
C5 H5A 0.9700
C5 H5B 0.9700
C2 C14 1.329(2)
C2 C3 1.5196(19)
C14 C15 1.466(2)
C14 H14 0.9300
C19 H19A 0.9600
C19 H19B 0.9600
C19 H19C 0.9600
C9 C10 1.519(2)
C9 H9A 0.9700
C9 H9B 0.9700
C7 H7A 0.9300
C7 H7B 0.9300
C13 H13A 0.9700
C13 H13B 0.9700
C17 H17A 0.9600
C17 H17B 0.9600
C17 H17C 0.9600
C10 C11 1.515(2)
C10 H10A 0.9700
C10 H10B 0.9700
C11 H11A 0.9700
C11 H11B 0.9700

loop_
_geom_torsion_atom_site_label_1
_geom_torsion_atom_site_label_2
_geom_torsion_atom_site_label_3
_geom_torsion_atom_site_label_4
_geom_torsion
C7 C6 C1 C2 -138.38(15)
C5 C6 C1 C2 43.89(17)
C7 C6 C1 C8 -24.7(2)
C5 C6 C1 C8 157.58(13)
C7 C6 C1 C13 100.37(17)
C5 C6 C1 C13 -77.36(15)
C15 C8 C1 C6 -135.37(13)
C9 C8 C1 C6 94.50(16)
C15 C8 C1 C2 -16.74(13)
C9 C8 C1 C2 -146.86(13)
C15 C8 C1 C13 102.87(13)
C9 C8 C1 C13 -27.25(18)
C17 O2 C16 O1 1.5(2)
C17 O2 C16 C3 -179.93(12)
C19 O4 C18 O3 1.6(2)
C19 O4 C18 C3 -178.78(12)
C7 C6 C5 C4 129.49(16)
C1 C6 C5 C4 -52.75(17)
C3 C4 C5 C6 55.77(17)
C6 C1 C2 C14 134.64(13)
C8 C1 C2 C14 12.80(15)
C13 C1 C2 C14 -107.37(14)
C6 C1 C2 C3 -43.05(17)
C8 C1 C2 C3 -164.88(12)
C13 C1 C2 C3 74.94(16)
C3 C2 C14 C15 174.54(13)
C1 C2 C14 C15 -3.00(17)
C14 C2 C3 C18 107.01(16)
C1 C2 C3 C18 -75.62(16)
C14 C2 C3 C16 -13.6(2)
C1 C2 C3 C16 163.73(12)
C14 C2 C3 C4 -130.88(15)
C1 C2 C3 C4 46.49(17)
O3 C18 C3 C2 142.53(15)
O4 C18 C3 C2 -37.08(16)
O3 C18 C3 C16 -96.70(17)
O4 C18 C3 C16 83.69(14)
O3 C18 C3 C4 21.3(2)
O4 C18 C3 C4 -158.30(12)
O1 C16 C3 C2 -60.97(18)
O2 C16 C3 C2 120.39(13)
O1 C16 C3 C18 176.97(14)
O2 C16 C3 C18 -1.66(16)
O1 C16 C3 C4 57.14(18)
O2 C16 C3 C4 -121.49(13)
C5 C4 C3 C2 -50.44(16)
C5 C4 C3 C18 72.24(15)
C5 C4 C3 C16 -168.80(12)
C2 C14 C15 O5 173.87(15)
C2 C14 C15 C8 -8.67(16)
C9 C8 C15 O5 -33.2(2)
C1 C8 C15 O5 -166.36(14)
C9 C8 C15 C14 149.34(13)
C1 C8 C15 C14 16.16(15)
C15 C8 C9 C10 -46.80(19)
C1 C8 C9 C10 78.86(18)
C11 C12 C13 C1 90.15(16)
C6 C1 C13 C12 -172.85(12)
C2 C1 C13 C12 66.96(16)
C8 C1 C13 C12 -46.52(17)
C8 C9 C10 C11 -71.4(2)
C9 C10 C11 C12 55.6(2)
C13 C12 C11 C10 -71.40(18)
